data_7023671
loop_
_publ_author_name
'M\'enard, Gabriel'
'Tran, Lina'
'Stephan, Douglas W.'

_publ_section_title
;
 Activation of H2 using P/Al based frustrated Lewis pairs and reactions
 with olefins.
;
_journal_issue 37
_journal_name_full 'Dalton transactions (Cambridge, England : 2003)'
_journal_page_first 13685
_journal_page_last 13691
_journal_paper_doi 10.1039/c3dt51739j
_journal_volume 42
_journal_year 2013
_chemical_formula_sum 'C25 H11 Al F12'
_chemical_formula_weight 566.32
_chemical_name_systematic
; 
 ? 
;
_space_group_IT_number 2
_symmetry_cell_setting triclinic
_symmetry_space_group_name_Hall '-P 1'
_symmetry_space_group_name_H-M 'P -1'
_atom_sites_solution_hydrogens geom
_atom_sites_solution_primary direct
_atom_sites_solution_secondary difmap
_audit_creation_method SHELXL-97
_cell_angle_alpha 90.089(3)
_cell_angle_beta 113.851(2)
_cell_angle_gamma 96.326(3)
_cell_formula_units_Z 2
_cell_length_a 9.9703(5)
_cell_length_b 10.2507(5)
_cell_length_c 12.0527(6)
_cell_measurement_temperature 150(2)
_cell_volume 1118.32(10)
_computing_structure_refinement 'SHELXL-97 (Sheldrick, 2008)'
_computing_structure_solution 'SHELXS-97 (Sheldrick, 2008)'
_diffrn_ambient_temperature 150(2)
_diffrn_measured_fraction_theta_full 0.970
_diffrn_measured_fraction_theta_max 0.970
_diffrn_radiation_monochromator graphite
_diffrn_radiation_source 'fine-focus sealed tube'
_diffrn_radiation_type MoK\a
_diffrn_radiation_wavelength 0.71073
_diffrn_reflns_av_R_equivalents 0.0226
_diffrn_reflns_av_sigmaI/netI 0.0247
_diffrn_reflns_limit_h_max 12
_diffrn_reflns_limit_h_min -12
_diffrn_reflns_limit_k_max 13
_diffrn_reflns_limit_k_min -13
_diffrn_reflns_limit_l_max 15
_diffrn_reflns_limit_l_min -15
_diffrn_reflns_number 17319
_diffrn_reflns_theta_full 27.52
_diffrn_reflns_theta_max 27.52
_diffrn_reflns_theta_min 2.00
_exptl_absorpt_coefficient_mu 0.204
_exptl_absorpt_correction_T_max 0.7456
_exptl_absorpt_correction_T_min 0.6758
_exptl_absorpt_correction_type multi-scan
_exptl_absorpt_process_details sadabs
_exptl_crystal_density_diffrn 1.682
_exptl_crystal_density_method 'not measured'
_exptl_crystal_F_000 564
_exptl_crystal_size_max 0.22
_exptl_crystal_size_mid 0.21
_exptl_crystal_size_min 0.20
_refine_diff_density_max 0.314
_refine_diff_density_min -0.275
_refine_diff_density_rms 0.047
_refine_ls_extinction_method none
_refine_ls_goodness_of_fit_ref 0.957
_refine_ls_hydrogen_treatment mixed
_refine_ls_matrix_type full
_refine_ls_number_parameters 344
_refine_ls_number_reflns 4996
_refine_ls_number_restraints 0
_refine_ls_restrained_S_all 0.957
_refine_ls_R_factor_all 0.0466
_refine_ls_R_factor_gt 0.0344
_refine_ls_shift/su_max 0.009
_refine_ls_shift/su_mean 0.000
_refine_ls_structure_factor_coef Fsqd
_refine_ls_weighting_details 'calc w=1/[\s^2^(Fo^2^)+(0.1000P)^2^+0.0000P] where P=(Fo^2^+2Fc^2^)/3'
_refine_ls_weighting_scheme calc
_refine_ls_wR_factor_gt 0.1128
_refine_ls_wR_factor_ref 0.1262
_reflns_number_gt 4061
_reflns_number_total 4996
_reflns_threshold_expression >2sigma(I)
_cod_data_source_file c3dt51739j.txt
_cod_data_source_block gm040_0m
_cod_original_sg_symbol_H-M P-1
_cod_database_code 7023671

loop_
_symmetry_equiv_pos_as_xyz
'x, y, z'
'-x, -y, -z'

loop_
_atom_site_label
_atom_site_type_symbol
_atom_site_fract_x
_atom_site_fract_y
_atom_site_fract_z
_atom_site_U_iso_or_equiv
_atom_site_adp_type
_atom_site_occupancy
_atom_site_symmetry_multiplicity
_atom_site_calc_flag
_atom_site_refinement_flags
Al1 Al 0.64299(5) 0.26034(4) 0.32602(4) 0.01897(13) Uani 1 1 d .
C1 C 0.80094(16) 0.18225(14) 0.45923(13) 0.0209(3) Uani 1 1 d .
C2 C 0.77473(16) 0.06764(15) 0.51274(14) 0.0236(3) Uani 1 1 d .
C3 C 0.88327(18) 0.01455(16) 0.60752(15) 0.0286(4) Uani 1 1 d .
C4 C 1.02729(18) 0.07215(16) 0.65407(15) 0.0301(4) Uani 1 1 d .
H4 H 1.1027 0.0353 0.7185 0.036 Uiso 1 1 calc R
C5 C 1.05770(17) 0.18587(16) 0.60322(14) 0.0265(3) Uani 1 1 d .
C6 C 0.94757(16) 0.23839(14) 0.50951(13) 0.0214(3) Uani 1 1 d .
C7 C 0.70893(16) 0.38083(14) 0.22331(13) 0.0203(3) Uani 1 1 d .
C8 C 0.81508(17) 0.34393(14) 0.18699(13) 0.0226(3) Uani 1 1 d .
C9 C 0.86453(17) 0.41528(16) 0.11124(14) 0.0253(3) Uani 1 1 d .
C10 C 0.80765(18) 0.52957(16) 0.06547(15) 0.0289(4) Uani 1 1 d .
H10 H 0.8410 0.5796 0.0133 0.035 Uiso 1 1 calc R
C11 C 0.70085(19) 0.56829(16) 0.09831(16) 0.0296(4) Uani 1 1 d .
C12 C 0.65334(17) 0.49575(15) 0.17514(14) 0.0241(3) Uani 1 1 d .
C13 C 0.46979(16) 0.14077(14) 0.21276(13) 0.0212(3) Uani 1 1 d .
C14 C 0.49130(17) 0.02239(15) 0.17036(14) 0.0246(3) Uani 1 1 d .
C15 C 0.38207(18) -0.05683(15) 0.07860(15) 0.0275(3) Uani 1 1 d .
C16 C 0.24147(18) -0.02101(16) 0.02234(15) 0.0290(4) Uani 1 1 d .
H16 H 0.1652 -0.0750 -0.0409 0.035 Uiso 1 1 calc R
C17 C 0.21677(17) 0.09624(16) 0.06184(15) 0.0267(3) Uani 1 1 d .
C18 C 0.32768(17) 0.17305(14) 0.15440(14) 0.0234(3) Uani 1 1 d .
C19 C 0.55145(17) 0.39462(15) 0.42229(14) 0.0238(3) Uani 1 1 d .
H19 H 0.4961 0.4113 0.3397 0.029 Uiso 1 1 calc R
C20 C 0.49801(17) 0.29393(15) 0.47853(14) 0.0253(3) Uani 1 1 d .
H20 H 0.4054 0.2433 0.4343 0.030 Uiso 1 1 calc R
C21 C 0.58022(19) 0.26887(16) 0.59793(15) 0.0289(4) Uani 1 1 d .
H21 H 0.5440 0.2001 0.6350 0.035 Uiso 1 1 calc R
C22 C 0.7159(2) 0.34300(16) 0.66518(15) 0.0312(4) Uani 1 1 d .
C23 C 0.76860(18) 0.44353(16) 0.60909(15) 0.0287(4) Uani 1 1 d .
H23 H 0.8613 0.4940 0.6537 0.034 Uiso 1 1 calc R
C24 C 0.68721(17) 0.47010(15) 0.48939(14) 0.0251(3) Uani 1 1 d .
H24 H 0.7233 0.5394 0.4527 0.030 Uiso 1 1 calc R
C25 C 0.8035(2) 0.3140(2) 0.79466(18) 0.0519(6) Uani 1 1 d .
H25A H 0.7417 0.3154 0.8404 0.078 Uiso 1 1 calc R
H25B H 0.8897 0.3805 0.8306 0.078 Uiso 1 1 calc R
H25C H 0.8366 0.2269 0.7977 0.078 Uiso 1 1 calc R
F1 F 0.62824(10) -0.01714(10) 0.21919(10) 0.0383(3) Uani 1 1 d .
F2 F 0.41216(12) -0.17079(10) 0.04330(10) 0.0428(3) Uani 1 1 d .
F3 F 0.08225(11) 0.13797(10) 0.00721(10) 0.0433(3) Uani 1 1 d .
F4 F 0.29365(10) 0.28922(9) 0.18567(9) 0.0331(2) Uani 1 1 d .
F5 F 0.87257(11) 0.22955(9) 0.22588(9) 0.0320(2) Uani 1 1 d .
F6 F 0.96975(12) 0.37157(10) 0.08190(9) 0.0376(3) Uani 1 1 d .
F7 F 0.64138(13) 0.67933(11) 0.05579(11) 0.0470(3) Uani 1 1 d .
F8 F 0.54650(11) 0.54100(10) 0.20175(9) 0.0364(3) Uani 1 1 d .
F9 F 0.98647(10) 0.35234(9) 0.46712(8) 0.0299(2) Uani 1 1 d .
F10 F 0.84674(12) -0.09705(10) 0.65409(11) 0.0466(3) Uani 1 1 d .
F11 F 0.63470(10) 0.00517(9) 0.47188(9) 0.0322(2) Uani 1 1 d .
F12 F 1.19800(10) 0.24635(10) 0.64468(9) 0.0391(3) Uani 1 1 d .

loop_
_atom_site_aniso_label
_atom_site_aniso_U_11
_atom_site_aniso_U_22
_atom_site_aniso_U_33
_atom_site_aniso_U_23
_atom_site_aniso_U_13
_atom_site_aniso_U_12
Al1 0.0177(2) 0.0185(2) 0.0204(2) 0.00233(17) 0.00706(18) 0.00361(16)
C1 0.0207(7) 0.0200(7) 0.0220(7) 0.0018(5) 0.0083(6) 0.0044(6)
C2 0.0185(7) 0.0239(7) 0.0279(8) 0.0037(6) 0.0090(6) 0.0022(6)
C3 0.0276(8) 0.0261(8) 0.0329(9) 0.0106(7) 0.0125(7) 0.0057(6)
C4 0.0245(8) 0.0335(9) 0.0298(9) 0.0097(7) 0.0067(7) 0.0105(7)
C5 0.0165(7) 0.0298(8) 0.0286(8) -0.0001(6) 0.0047(6) 0.0020(6)
C6 0.0217(7) 0.0186(7) 0.0231(7) 0.0016(6) 0.0085(6) 0.0022(6)
C7 0.0208(7) 0.0205(7) 0.0172(7) 0.0007(5) 0.0055(6) 0.0026(6)
C8 0.0246(8) 0.0208(7) 0.0197(7) -0.0003(6) 0.0060(6) 0.0038(6)
C9 0.0232(8) 0.0339(8) 0.0217(8) -0.0012(6) 0.0108(6) 0.0077(6)
C10 0.0317(9) 0.0331(9) 0.0268(8) 0.0086(7) 0.0166(7) 0.0056(7)
C11 0.0320(9) 0.0281(8) 0.0314(9) 0.0123(7) 0.0137(7) 0.0115(7)
C12 0.0216(8) 0.0283(8) 0.0251(8) 0.0042(6) 0.0113(6) 0.0062(6)
C13 0.0204(7) 0.0236(7) 0.0203(7) 0.0033(6) 0.0088(6) 0.0039(6)
C14 0.0189(7) 0.0278(8) 0.0273(8) 0.0008(6) 0.0089(6) 0.0054(6)
C15 0.0282(8) 0.0252(8) 0.0307(9) -0.0040(6) 0.0134(7) 0.0041(6)
C16 0.0255(8) 0.0288(8) 0.0275(8) -0.0033(6) 0.0067(7) -0.0012(6)
C17 0.0170(7) 0.0287(8) 0.0298(9) 0.0049(6) 0.0039(6) 0.0060(6)
C18 0.0240(8) 0.0190(7) 0.0268(8) 0.0031(6) 0.0090(6) 0.0059(6)
C19 0.0275(8) 0.0249(7) 0.0217(7) -0.0010(6) 0.0121(6) 0.0066(6)
C20 0.0228(8) 0.0263(8) 0.0289(8) -0.0037(6) 0.0133(7) 0.0009(6)
C21 0.0351(9) 0.0267(8) 0.0282(8) 0.0026(6) 0.0170(7) 0.0002(7)
C22 0.0354(9) 0.0328(9) 0.0245(8) 0.0007(7) 0.0114(7) 0.0029(7)
C23 0.0278(8) 0.0282(8) 0.0291(8) -0.0043(6) 0.0117(7) -0.0011(6)
C24 0.0297(8) 0.0212(7) 0.0295(8) -0.0012(6) 0.0174(7) 0.0026(6)
C25 0.0542(13) 0.0597(13) 0.0287(10) 0.0082(9) 0.0064(9) -0.0057(11)
F1 0.0219(5) 0.0398(6) 0.0471(6) -0.0113(5) 0.0056(5) 0.0123(4)
F2 0.0362(6) 0.0344(6) 0.0534(7) -0.0187(5) 0.0129(5) 0.0074(5)
F3 0.0211(5) 0.0401(6) 0.0512(7) -0.0045(5) -0.0047(5) 0.0102(4)
F4 0.0270(5) 0.0247(5) 0.0399(6) -0.0041(4) 0.0039(4) 0.0106(4)
F5 0.0436(6) 0.0268(5) 0.0336(5) 0.0069(4) 0.0205(5) 0.0176(4)
F6 0.0417(6) 0.0476(6) 0.0380(6) 0.0098(5) 0.0276(5) 0.0193(5)
F7 0.0584(7) 0.0426(6) 0.0614(7) 0.0348(5) 0.0397(6) 0.0311(5)
F8 0.0367(6) 0.0412(6) 0.0461(6) 0.0199(5) 0.0276(5) 0.0223(5)
F9 0.0252(5) 0.0242(5) 0.0347(5) 0.0071(4) 0.0078(4) -0.0020(4)
F10 0.0356(6) 0.0422(6) 0.0575(7) 0.0320(5) 0.0138(5) 0.0064(5)
F11 0.0202(5) 0.0295(5) 0.0416(6) 0.0096(4) 0.0084(4) -0.0018(4)
F12 0.0181(5) 0.0422(6) 0.0433(6) 0.0077(5) 0.0001(4) -0.0020(4)

loop_
_atom_type_symbol
_atom_type_description
_atom_type_scat_dispersion_real
_atom_type_scat_dispersion_imag
_atom_type_scat_source
C C 0.0033 0.0016 'International Tables Vol C Tables 4.2.6.8 and 6.1.1.4'
H H 0.0000 0.0000 'International Tables Vol C Tables 4.2.6.8 and 6.1.1.4'
F F 0.0171 0.0103 'International Tables Vol C Tables 4.2.6.8 and 6.1.1.4'
Al Al 0.0645 0.0514 'International Tables Vol C Tables 4.2.6.8 and 6.1.1.4'

loop_
_geom_angle_atom_site_label_1
_geom_angle_atom_site_label_2
_geom_angle_atom_site_label_3
_geom_angle
C1 Al1 C13 118.37(6)
C1 Al1 C7 116.11(6)
C13 Al1 C7 106.63(6)
C1 Al1 C19 104.64(6)
C13 Al1 C19 105.90(6)
C7 Al1 C19 103.69(6)
C6 C1 C2 113.73(14)
C6 C1 Al1 123.15(10)
C2 C1 Al1 123.11(11)
F11 C2 C3 117.68(12)
F11 C2 C1 118.84(13)
C3 C2 C1 123.47(14)
F10 C3 C4 119.72(14)
F10 C3 C2 119.13(14)
C4 C3 C2 121.14(13)
C3 C4 C5 117.09(15)
F12 C5 C6 119.29(13)
F12 C5 C4 119.71(14)
C6 C5 C4 120.99(14)
F9 C6 C5 117.09(13)
F9 C6 C1 119.33(13)
C5 C6 C1 123.57(13)
C8 C7 C12 114.25(13)
C8 C7 Al1 118.10(10)
C12 C7 Al1 127.48(11)
F5 C8 C9 117.60(13)
F5 C8 C7 118.70(12)
C9 C8 C7 123.69(14)
F6 C9 C10 120.15(13)
F6 C9 C8 119.23(14)
C10 C9 C8 120.63(14)
C11 C10 C9 117.29(14)
F7 C11 C10 119.63(14)
F7 C11 C12 119.14(14)
C10 C11 C12 121.22(14)
F8 C12 C11 117.08(13)
F8 C12 C7 120.00(13)
C11 C12 C7 122.91(14)
C18 C13 C14 113.88(14)
C18 C13 Al1 125.50(11)
C14 C13 Al1 119.73(11)
F1 C14 C15 117.53(14)
F1 C14 C13 118.79(13)
C15 C14 C13 123.66(14)
F2 C15 C14 119.85(14)
F2 C15 C16 119.43(14)
C14 C15 C16 120.72(15)
C17 C16 C15 117.04(15)
F3 C17 C16 119.44(14)
F3 C17 C18 119.52(14)
C16 C17 C18 121.03(14)
F4 C18 C17 116.84(13)
F4 C18 C13 119.46(14)
C17 C18 C13 123.66(14)
C24 C19 C20 119.38(14)
C24 C19 Al1 95.40(10)
C20 C19 Al1 95.89(10)
C21 C20 C19 119.97(14)
C20 C21 C22 121.03(14)
C21 C22 C23 118.89(15)
C21 C22 C25 120.16(15)
C23 C22 C25 120.95(16)
C24 C23 C22 120.77(15)
C23 C24 C19 119.95(13)

loop_
_geom_bond_atom_site_label_1
_geom_bond_atom_site_label_2
_geom_bond_distance
Al1 C1 1.9838(16)
Al1 C13 1.9924(16)
Al1 C7 1.9936(14)
Al1 C19 2.2809(15)
C1 C6 1.390(2)
C1 C2 1.3912(19)
C2 F11 1.3593(17)
C2 C3 1.380(2)
C3 F10 1.3535(17)
C3 C4 1.373(2)
C4 C5 1.379(2)
C5 F12 1.3540(17)
C5 C6 1.379(2)
C6 F9 1.3558(15)
C7 C8 1.385(2)
C7 C12 1.385(2)
C8 F5 1.3622(17)
C8 C9 1.378(2)
C9 F6 1.3526(17)
C9 C10 1.376(2)
C10 C11 1.372(2)
C11 F7 1.3470(18)
C11 C12 1.383(2)
C12 F8 1.3555(17)
C13 C18 1.382(2)
C13 C14 1.387(2)
C14 F1 1.3592(17)
C14 C15 1.377(2)
C15 F2 1.3470(18)
C15 C16 1.380(2)
C16 C17 1.375(2)
C17 F3 1.3522(18)
C17 C18 1.377(2)
C18 F4 1.3661(17)
C19 C24 1.402(2)
C19 C20 1.408(2)
C20 C21 1.379(2)
C21 C22 1.396(2)
C22 C23 1.402(2)
C22 C25 1.498(3)
C23 C24 1.385(2)
